data_4129180
loop_
_publ_author_name
'Arczy\'nski, Miros\/law'
'Stanek, Jan'
'Sieklucka, Barbara'
'Dunbar, Kim R.'
'Pinkowicz, Dawid'

_publ_section_title
;
 Site-Selective Photoswitching of Two Distinct Magnetic Chromophores in a
 Propeller-Like Molecule To Achieve Four Different Magnetic States.
;
_journal_name_full 'Journal of the American Chemical Society'
_journal_paper_doi 10.1021/jacs.9b09576
_journal_year 2019
_chemical_formula_moiety 'C144 H128 Fe4 Mo2 N32'
_chemical_formula_sum 'C144 H128 Fe4 Mo2 N32'
_chemical_formula_weight 2722.06
_space_group_crystal_system tetragonal
_space_group_IT_number 88
_space_group_name_Hall '-I 4ad'
_space_group_name_H-M_alt 'I 41/a :2'
_atom_sites_solution_hydrogens geom
_audit_creation_date 2018-08-22
_audit_creation_method
;
Olex2 1.2
(compiled 2017.02.23 svn.r3390 for OlexSys, GUI svn.r5320)
;
_cell_angle_alpha 90
_cell_angle_beta 90
_cell_angle_gamma 90
_cell_formula_units_Z 8
_cell_length_a 23.17950(6)
_cell_length_b 23.17950(6)
_cell_length_c 62.6916(3)
_cell_measurement_reflns_used 6545
_cell_measurement_temperature 30(2)
_cell_measurement_theta_max 20.6557631617
_cell_measurement_theta_min 1.24778816742
_cell_volume 33683.5(2)
_computing_cell_refinement 'DIALS 2theta refinement, DIALS 1.10.2-g9c23cb36c-release'
_computing_data_reduction
;
aimless (Evans, P. R. and Murshudov, G. N., 2013)
ccp4 (Winn, M. D. et al., 2011)
DIALS 1.10.2-g9c23cb36c-release (Winter, G. et al., 2018)
pointless (Evans, P., 2006)
XIA2 0.5.580-g8b4a78df-dials-1.10 (Winter, G., 2010)
;
_computing_molecular_graphics 'Olex2 (Dolomanov et al., 2009)'
_computing_publication_material 'Olex2 (Dolomanov et al., 2009)'
_computing_structure_refinement 'XL (Sheldrick, 2008)'
_computing_structure_solution 'ShelXT (Sheldrick, 2015)'
_diffrn_ambient_temperature 30(2)
_diffrn_measured_fraction_theta_full 0.999
_diffrn_measured_fraction_theta_max 0.999
_diffrn_measurement_device_type 'Fluid Film Devices'
_diffrn_measurement_method 'shutterless scans'
_diffrn_radiation_type synchrotron
_diffrn_radiation_wavelength 0.6889
_diffrn_reflns_av_R_equivalents 0.1404
_diffrn_reflns_av_unetI/netI 0.1257
_diffrn_reflns_Laue_measured_fraction_full 0.999
_diffrn_reflns_Laue_measured_fraction_max 0.999
_diffrn_reflns_limit_h_max 30
_diffrn_reflns_limit_h_min -30
_diffrn_reflns_limit_k_max 29
_diffrn_reflns_limit_k_min -30
_diffrn_reflns_limit_l_max 83
_diffrn_reflns_limit_l_min -69
_diffrn_reflns_number 145412
_diffrn_reflns_point_group_measured_fraction_full 0.999
_diffrn_reflns_point_group_measured_fraction_max 0.999
_diffrn_reflns_theta_full 24.415
_diffrn_reflns_theta_max 27.340
_diffrn_reflns_theta_min 1.259
_diffrn_source 'Diamond Light Source Beamline I19-2'
_exptl_absorpt_coefficient_mu 0.483
_exptl_absorpt_correction_T_max 1.0
_exptl_absorpt_correction_T_min 0.996424305546
_exptl_absorpt_correction_type empirical
_exptl_absorpt_process_details
;
CCP4 7.0.058: AIMLESS, version 0.7.1 : 27/03/18
Scaling & analysis of unmerged intensities, absorption correction using spherical harmonics
;
_exptl_crystal_colour red
_exptl_crystal_colour_primary red
_exptl_crystal_density_diffrn 1.074
_exptl_crystal_description block
_exptl_crystal_F_000 11232
_refine_diff_density_max 1.098
_refine_diff_density_min -1.492
_refine_diff_density_rms 0.104
_refine_ls_extinction_method none
_refine_ls_goodness_of_fit_ref 1.150
_refine_ls_hydrogen_treatment constr
_refine_ls_matrix_type full
_refine_ls_number_parameters 836
_refine_ls_number_reflns 20902
_refine_ls_number_restraints 257
_refine_ls_restrained_S_all 1.161
_refine_ls_R_factor_all 0.2472
_refine_ls_R_factor_gt 0.1344
_refine_ls_shift/su_max 0.002
_refine_ls_shift/su_mean 0.000
_refine_ls_structure_factor_coef Fsqd
_refine_ls_weighting_details 'w=1/[\s^2^(Fo^2^)+(0.2000P)^2^] where P=(Fo^2^+2Fc^2^)/3'
_refine_ls_weighting_scheme calc
_refine_ls_wR_factor_gt 0.3965
_refine_ls_wR_factor_ref 0.4420
_reflns_Friedel_coverage 0.000
_reflns_number_gt 7257
_reflns_number_total 20902
_reflns_threshold_expression 'I > 2\s(I)'
_cod_data_source_file ja9b09576_si_004.cif
_cod_data_source_block Fe4Mo2_S_30K_405nm_sq_FIN
_cod_original_sg_symbol_H-M 'I 41/a'
_cod_database_code 4129180
_shelx_shelxl_version_number 2016/6
_shelx_space_group_comment
;
The symmetry employed for this shelxl refinement is uniquely defined
by the following loop, which should always be used as a source of
symmetry information in preference to the above space-group names.
They are only intended as comments.
;
_olex2_refinement_description
;
1. Fixed Uiso
 At 1.2 times of:
  All C(H) groups
 At 1.5 times of:
  All C(H,H,H) groups
2. Restrained distances
 C29-C33
 1.35 with sigma of 0.02
 C30-C28
 1.35 with sigma of 0.02
 C32-C31
 1.35 with sigma of 0.02
 C31-C30
 1.35 with sigma of 0.02
 C65-C64
 1.35 with sigma of 0.02
 C32-C33
 1.35 with sigma of 0.02
 C29-C28
 1.35 with sigma of 0.02
 C28-C30
 1.35 with sigma of 0.02
 C62-C63
 1.35 with sigma of 0.02
 C63-C64
 1.35 with sigma of 0.02
 C60-C62
 1.35 with sigma of 0.02
 C27-C38
 1.53 with sigma of 0.02
 C26-C37
 1.53 with sigma of 0.02
 C58-C69
 1.53 with sigma of 0.02
 C10-C21
 1.53 with sigma of 0.02
 C59-C70
 1.53 with sigma of 0.02
 C21-C10
 1.53 with sigma of 0.02
 C50-C55
 1.53 with sigma of 0.02
3. Restrained planarity
 C68, C61, C57, C58, C59, C60, C67, C65, C66, C72, C64, C63, C62, C71, C69, C70
 with sigma of 0.01
 N12, N12, C36, C35, C33, C33, C32, C30, C34, C31, C37, C39, C40, C38, C29,
 C25, C26, C27, C28
 with sigma of 0.01
4. Uiso/Uaniso restraints and constraints
C68 \\sim C61 \\sim C57 \\sim C58 \\sim C59 \\sim C60 \\sim C67 \\sim C65 \\sim
C66 \\sim C72 \\sim C64 \\sim C63 \\sim C62 \\sim C71 \\sim C69 \\sim C70:
within 2A with sigma of 0.01 and sigma for terminal atoms of 0.02
C36 \\sim C35 \\sim C33 \\sim C32 \\sim C30 \\sim C34 \\sim C31 \\sim C37 \\sim
C39 \\sim C40 \\sim C38 \\sim C29 \\sim C26 \\sim C27 \\sim C28: within 2A with
sigma of 0.02 and sigma for terminal atoms of 0.03
Uanis(C70) \\sim Ueq: with sigma of 0.01 and sigma for terminal atoms of 0.02
Uanis(C9) \\sim Ueq: with sigma of 0.1 and sigma for terminal atoms of 0.2
Uanis(C52) \\sim Ueq: with sigma of 0.1 and sigma for terminal atoms of 0.2
Uanis(C55) \\sim Ueq: with sigma of 0.01 and sigma for terminal atoms of 0.02
5.a Aromatic/amide H refined with riding coordinates:
 C52(H52), C47(H47), C46(H46), C41(H41), C68(H68), C63(H63), C62(H62),
 C57(H57), C20(H20), C15(H15), C14(H14), C9(H9), C36(H36), C31(H31), C30(H30),
 C25(H25)
5.b Idealised Me refined as rotating group:
 C56(H56A,H56B,H56C), C55(H55A,H55B,H55C), C54(H54A,H54B,H54C), C53(H53A,H53B,
 H53C), C72(H72A,H72B,H72C), C71(H71A,H71B,H71C), C70(H70A,H70B,H70C), C69(H69A,
 H69B,H69C), C24(H24A,H24B,H24C), C23(H23A,H23B,H23C), C22(H22A,H22B,H22C),
 C21(H21A,H21B,H21C), C40(H40A,H40B,H40C), C39(H39A,H39B,H39C), C38(H38A,H38B,
 H38C), C37(H37A,H37B,H37C)
;
_olex2_submission_special_instructions 'No special instructions were received'

loop_
_space_group_symop_operation_xyz
'x, y, z'
'-x+1/2, -y, z+1/2'
'-y+3/4, x+1/4, z+1/4'
'y+3/4, -x+3/4, z+3/4'
'x+1/2, y+1/2, z+1/2'
'-x+1, -y+1/2, z+1'
'-y+5/4, x+3/4, z+3/4'
'y+5/4, -x+5/4, z+5/4'
'-x, -y, -z'
'x-1/2, y, -z-1/2'
'y-3/4, -x-1/4, -z-1/4'
'-y-3/4, x-3/4, -z-3/4'
'-x+1/2, -y+1/2, -z+1/2'
'x, y+1/2, -z'
'y-1/4, -x+1/4, -z+1/4'
'-y-1/4, x-1/4, -z-1/4'

loop_
_atom_site_label
_atom_site_type_symbol
_atom_site_fract_x
_atom_site_fract_y
_atom_site_fract_z
_atom_site_U_iso_or_equiv
_atom_site_adp_type
_atom_site_occupancy
_atom_site_site_symmetry_order
_atom_site_calc_flag
_atom_site_refinement_flags_posn
_atom_site_refinement_flags_adp
Mo1 Mo 0.40262(4) 0.15669(4) 0.62716(2) 0.0870(4) Uani 1 1 d . .
Fe2 Fe 0.59362(5) 0.15729(6) 0.67221(2) 0.0751(4) Uani 1 1 d . .
N4 N 0.4022(3) 0.2644(4) 0.66189(11) 0.077(2) Uani 1 1 d . .
C4 C 0.4037(3) 0.2235(5) 0.65036(15) 0.082(3) Uani 1 1 d . .
Fe1 Fe 0.58960(5) 0.15135(5) 0.58153(2) 0.0693(4) Uani 1 1 d . .
N3 N 0.6053(3) 0.2196(3) 0.60001(13) 0.073(2) Uani 1 1 d . .
C3 C 0.6035(4) 0.2615(5) 0.60985(16) 0.086(3) Uani 1 1 d . .
N2 N 0.5287(3) 0.1454(3) 0.65307(10) 0.0615(17) Uani 1 1 d . .
C2 C 0.4889(4) 0.1491(4) 0.64344(14) 0.076(3) Uani 1 1 d . .
N1 N 0.5065(4) 0.1507(3) 0.59134(13) 0.073(2) Uani 1 1 d . .
C1 C 0.4686(4) 0.1551(4) 0.60318(15) 0.075(3) Uani 1 1 d . .
N7 N 0.3329(5) 0.1244(4) 0.58205(19) 0.139(4) Uani 1 1 d . .
C7 C 0.3577(5) 0.1327(5) 0.5990(2) 0.123(5) Uani 1 1 d . .
N8 N 0.4136(6) 0.0165(4) 0.6199(2) 0.183(6) Uani 1 1 d . .
C8 C 0.4114(6) 0.0656(6) 0.62285(19) 0.134(5) Uani 1 1 d . .
N5 N 0.3733(5) 0.0861(6) 0.67191(19) 0.165(5) Uani 1 1 d . .
C5 C 0.3837(5) 0.1135(6) 0.6579(2) 0.127(5) Uani 1 1 d . .
N6 N 0.2640(5) 0.1768(5) 0.6345(3) 0.195(6) Uani 1 1 d . .
C6 C 0.3151(6) 0.1654(7) 0.6311(2) 0.160(7) Uani 1 1 d . .
N14 N 0.6533(3) 0.1663(5) 0.69537(13) 0.115(3) Uani 1 1 d . .
C52 C 0.7107(5) 0.1721(8) 0.6946(2) 0.193(8) Uani 1 1 d . U
H52 H 0.725919 0.182317 0.681394 0.232 Uiso 1 1 calc R .
N13 N 0.5404(3) 0.1714(3) 0.69687(10) 0.0733(19) Uani 1 1 d . .
C51 C 0.7501(5) 0.1647(8) 0.71076(19) 0.169(8) Uani 1 1 d . .
N16 N 0.6587(4) 0.1336(4) 0.65280(12) 0.095(3) Uani 1 1 d . .
C50 C 0.7275(5) 0.1645(8) 0.7304(2) 0.166(7) Uani 1 1 d D .
C48 C 0.6658(5) 0.1698(7) 0.73364(19) 0.141(5) Uani 1 1 d . .
N10 N 0.5793(3) 0.2041(2) 0.55519(10) 0.0587(16) Uani 1 1 d . .
C49 C 0.6293(4) 0.1704(5) 0.71439(14) 0.090(3) Uani 1 1 d . .
N9 N 0.5782(3) 0.0911(3) 0.55670(12) 0.083(2) Uani 1 1 d . .
C47 C 0.6291(7) 0.1745(7) 0.75373(16) 0.153(6) Uani 1 1 d . .
H47 H 0.648162 0.179123 0.766681 0.183 Uiso 1 1 calc R .
N12 N 0.6770(4) 0.1372(5) 0.57442(16) 0.115(3) Uani 1 1 d . .
C46 C 0.5723(5) 0.1727(5) 0.75405(17) 0.098(3) Uani 1 1 d . .
H46 H 0.553711 0.170538 0.767174 0.118 Uiso 1 1 calc R .
C44 C 0.5388(5) 0.1737(4) 0.73561(15) 0.083(3) Uani 1 1 d . .
C45 C 0.5698(4) 0.1722(4) 0.71615(14) 0.073(2) Uani 1 1 d . .
C43 C 0.4789(5) 0.1730(4) 0.73450(17) 0.088(3) Uani 1 1 d . .
C42 C 0.4504(4) 0.1725(4) 0.71486(16) 0.080(3) Uani 1 1 d . .
C41 C 0.4829(4) 0.1747(4) 0.69773(15) 0.080(3) Uani 1 1 d . .
H41 H 0.463786 0.179092 0.684783 0.096 Uiso 1 1 calc R .
C56 C 0.8144(5) 0.1614(9) 0.7084(2) 0.217(10) Uani 1 1 d . .
H56A H 0.824503 0.165719 0.693613 0.325 Uiso 1 1 calc GR .
H56B H 0.827785 0.124739 0.713469 0.325 Uiso 1 1 calc GR .
H56C H 0.832046 0.191728 0.716527 0.325 Uiso 1 1 calc GR .
C55 C 0.7629(6) 0.1663(7) 0.7513(2) 0.203(7) Uani 1 1 d D U
H55A H 0.749804 0.197718 0.759991 0.305 Uiso 1 1 calc GR .
H55B H 0.803001 0.171496 0.747973 0.305 Uiso 1 1 calc GR .
H55C H 0.757908 0.130640 0.758888 0.305 Uiso 1 1 calc GR .
C54 C 0.4447(5) 0.1715(5) 0.75664(15) 0.113(4) Uani 1 1 d . .
H54A H 0.464352 0.146511 0.766444 0.169 Uiso 1 1 calc GR .
H54B H 0.406266 0.157332 0.754276 0.169 Uiso 1 1 calc GR .
H54C H 0.442819 0.209723 0.762486 0.169 Uiso 1 1 calc GR .
C53 C 0.3837(4) 0.1738(6) 0.71223(19) 0.142(6) Uani 1 1 d . .
H53A H 0.368576 0.207819 0.718932 0.213 Uiso 1 1 calc GR .
H53B H 0.367274 0.140201 0.718796 0.213 Uiso 1 1 calc GR .
H53C H 0.374146 0.174208 0.697330 0.213 Uiso 1 1 calc GR .
C68 C 0.6897(4) 0.1650(5) 0.64043(13) 0.108(3) Uani 1 1 d . U
H68 H 0.675958 0.201659 0.637147 0.129 Uiso 1 1 calc R .
C67 C 0.7429(4) 0.1484(6) 0.63142(14) 0.122(3) Uani 1 1 d . U
C66 C 0.7624(4) 0.0917(6) 0.63690(14) 0.140(3) Uani 1 1 d . U
C64 C 0.7313(4) 0.0589(5) 0.64954(14) 0.155(3) Uani 1 1 d D U
C65 C 0.6800(4) 0.0790(5) 0.65752(13) 0.154(4) Uani 1 1 d D U
C63 C 0.7480(5) 0.0046(5) 0.65524(14) 0.174(4) Uani 1 1 d D U
H63 H 0.782377 -0.011105 0.650270 0.209 Uiso 1 1 calc R .
C62 C 0.7137(5) -0.0252(6) 0.66804(15) 0.194(4) Uani 1 1 d D U
H62 H 0.726344 -0.062033 0.671594 0.233 Uiso 1 1 calc R .
C61 C 0.6440(4) 0.0464(4) 0.67120(10) 0.166(4) Uani 1 1 d . U
N15 N 0.5958(4) 0.0708(4) 0.67937(13) 0.113(3) Uani 1 1 d . .
C57 C 0.5584(5) 0.0396(5) 0.69150(14) 0.193(5) Uani 1 1 d . U
H57 H 0.523299 0.055923 0.695379 0.231 Uiso 1 1 calc R .
C58 C 0.5714(6) -0.0156(5) 0.69820(15) 0.203(4) Uani 1 1 d D U
C59 C 0.6245(6) -0.0405(5) 0.69063(16) 0.203(4) Uani 1 1 d D U
C60 C 0.6615(5) -0.0086(6) 0.67685(15) 0.190(4) Uani 1 1 d D U
C72 C 0.7740(4) 0.1896(6) 0.61733(16) 0.147(5) Uani 1 1 d . U
H72A H 0.750150 0.222740 0.614764 0.220 Uiso 1 1 calc GR .
H72B H 0.782801 0.171138 0.604014 0.220 Uiso 1 1 calc GR .
H72C H 0.809171 0.201510 0.624118 0.220 Uiso 1 1 calc GR .
C71 C 0.8194(5) 0.0704(7) 0.62789(16) 0.187(6) Uani 1 1 d . U
H71A H 0.814232 0.059600 0.613238 0.281 Uiso 1 1 calc GR .
H71B H 0.832260 0.037629 0.635929 0.281 Uiso 1 1 calc GR .
H71C H 0.847596 0.100634 0.628825 0.281 Uiso 1 1 calc GR .
C70 C 0.6372(7) -0.1034(6) 0.69869(19) 0.230(7) Uani 1 1 d D U
H70A H 0.662381 -0.101761 0.710841 0.346 Uiso 1 1 calc GR .
H70B H 0.655400 -0.125063 0.687508 0.346 Uiso 1 1 calc GR .
H70C H 0.601678 -0.121716 0.702649 0.346 Uiso 1 1 calc GR .
C69 C 0.5293(6) -0.0438(6) 0.71248(15) 0.235(7) Uani 1 1 d D U
H69A H 0.546626 -0.049984 0.726200 0.352 Uiso 1 1 calc GR .
H69B H 0.517968 -0.080222 0.706501 0.352 Uiso 1 1 calc GR .
H69C H 0.495995 -0.019575 0.714016 0.352 Uiso 1 1 calc GR .
C20 C 0.5770(3) 0.2603(4) 0.55429(14) 0.071(2) Uani 1 1 d . .
H20 H 0.574232 0.279644 0.567253 0.085 Uiso 1 1 calc R .
C19 C 0.5782(4) 0.2948(4) 0.53594(15) 0.077(2) Uani 1 1 d . .
C18 C 0.5770(4) 0.2656(4) 0.51639(14) 0.081(3) Uani 1 1 d . .
C16 C 0.5763(3) 0.2052(4) 0.51647(14) 0.069(2) Uani 1 1 d . .
C17 C 0.5780(3) 0.1773(4) 0.53582(12) 0.061(2) Uani 1 1 d . .
C15 C 0.5762(4) 0.1711(5) 0.49756(15) 0.099(3) Uani 1 1 d . .
H15 H 0.577135 0.189456 0.484371 0.119 Uiso 1 1 calc R .
C14 C 0.5749(5) 0.1101(5) 0.49831(17) 0.117(4) Uani 1 1 d . .
H14 H 0.572044 0.089344 0.485666 0.141 Uiso 1 1 calc R .
C12 C 0.5776(5) 0.0806(4) 0.51765(14) 0.092(3) Uani 1 1 d . .
C13 C 0.5784(3) 0.1153(3) 0.53727(12) 0.062(2) Uani 1 1 d . .
C11 C 0.5781(6) 0.0198(5) 0.51997(16) 0.113(4) Uani 1 1 d . .
C10 C 0.5755(7) -0.0040(4) 0.5396(2) 0.145(6) Uani 1 1 d D .
C9 C 0.5758(6) 0.0333(4) 0.55792(19) 0.129(5) Uani 1 1 d . U
H9 H 0.574286 0.016415 0.571373 0.155 Uiso 1 1 calc R .
C24 C 0.5800(5) 0.3605(4) 0.53884(14) 0.091(3) Uani 1 1 d . .
H24A H 0.541483 0.375655 0.538213 0.136 Uiso 1 1 calc GR .
H24B H 0.602817 0.377351 0.527695 0.136 Uiso 1 1 calc GR .
H24C H 0.596778 0.369537 0.552433 0.136 Uiso 1 1 calc GR .
C23 C 0.5772(5) 0.3011(5) 0.49576(15) 0.103(3) Uani 1 1 d . .
H23A H 0.606050 0.286231 0.486250 0.154 Uiso 1 1 calc GR .
H23B H 0.585605 0.340640 0.499035 0.154 Uiso 1 1 calc GR .
H23C H 0.539997 0.298564 0.489089 0.154 Uiso 1 1 calc GR .
C22 C 0.5781(7) -0.0184(5) 0.50039(19) 0.162(6) Uani 1 1 d . .
H22A H 0.570083 0.004504 0.487985 0.242 Uiso 1 1 calc GR .
H22B H 0.548997 -0.047610 0.501886 0.242 Uiso 1 1 calc GR .
H22C H 0.615192 -0.036367 0.498884 0.242 Uiso 1 1 calc GR .
C21 C 0.5774(7) -0.0676(4) 0.54305(19) 0.149(6) Uani 1 1 d D .
H21A H 0.580942 -0.075429 0.558032 0.224 Uiso 1 1 calc GR .
H21B H 0.609902 -0.083532 0.535634 0.224 Uiso 1 1 calc GR .
H21C H 0.542521 -0.084726 0.537742 0.224 Uiso 1 1 calc GR .
C36 C 0.7109(5) 0.1675(6) 0.5624(2) 0.123(4) Uani 1 1 d . U
H36 H 0.697409 0.201942 0.556623 0.147 Uiso 1 1 calc R .
C35 C 0.7697(6) 0.1491(7) 0.5577(2) 0.148(4) Uani 1 1 d . U
C34 C 0.7837(6) 0.0920(8) 0.5671(3) 0.164(5) Uani 1 1 d . U
C32 C 0.7427(6) 0.0545(7) 0.5769(3) 0.159(4) Uani 1 1 d D U
C33 C 0.6934(5) 0.0832(6) 0.5836(2) 0.132(4) Uani 1 1 d D U
C31 C 0.7593(6) 0.0071(7) 0.5885(3) 0.180(5) Uani 1 1 d D U
H31 H 0.798496 0.000349 0.590401 0.215 Uiso 1 1 calc R .
C30 C 0.7200(6) -0.0315(7) 0.5978(3) 0.176(5) Uani 1 1 d D U
H30 H 0.725355 -0.070937 0.599648 0.211 Uiso 1 1 calc R .
C29 C 0.6574(6) 0.0524(6) 0.5962(2) 0.133(4) Uani 1 1 d D U
N11 N 0.6054(4) 0.0793(4) 0.60122(15) 0.100(3) Uani 1 1 d . .
C25 C 0.5695(5) 0.0528(5) 0.61492(16) 0.098(3) Uani 1 1 d . .
H25 H 0.534819 0.070723 0.618375 0.118 Uiso 1 1 calc R .
C26 C 0.5825(6) -0.0024(6) 0.6245(2) 0.149(5) Uani 1 1 d D U
C27 C 0.6365(9) -0.0271(7) 0.6179(3) 0.188(5) Uani 1 1 d D U
C28 C 0.6741(6) -0.0014(6) 0.6034(3) 0.164(5) Uani 1 1 d D U
C40 C 0.7992(6) 0.1895(7) 0.5419(3) 0.194(7) Uani 1 1 d . U
H40A H 0.775692 0.223164 0.539860 0.291 Uiso 1 1 calc GR .
H40B H 0.804229 0.170045 0.528535 0.291 Uiso 1 1 calc GR .
H40C H 0.836110 0.200741 0.547444 0.291 Uiso 1 1 calc GR .
C39 C 0.8456(6) 0.0685(7) 0.5563(3) 0.202(7) Uani 1 1 d . U
H39A H 0.837558 0.037704 0.546508 0.303 Uiso 1 1 calc GR .
H39B H 0.870578 0.054677 0.567410 0.303 Uiso 1 1 calc GR .
H39C H 0.864054 0.099600 0.548873 0.303 Uiso 1 1 calc GR .
C38 C 0.6585(11) -0.0869(8) 0.6242(3) 0.293(10) Uani 1 1 d D U
H38A H 0.641232 -0.098253 0.637492 0.440 Uiso 1 1 calc GR .
H38B H 0.699714 -0.085697 0.625821 0.440 Uiso 1 1 calc GR .
H38C H 0.648537 -0.114281 0.613349 0.440 Uiso 1 1 calc GR .
C37 C 0.5384(6) -0.0337(6) 0.6387(2) 0.164(6) Uani 1 1 d D U
H37A H 0.529330 -0.010119 0.650780 0.247 Uiso 1 1 calc GR .
H37B H 0.554372 -0.069700 0.643412 0.247 Uiso 1 1 calc GR .
H37C H 0.503896 -0.040947 0.630607 0.247 Uiso 1 1 calc GR .

loop_
_atom_site_aniso_label
_atom_site_aniso_U_11
_atom_site_aniso_U_22
_atom_site_aniso_U_33
_atom_site_aniso_U_23
_atom_site_aniso_U_13
_atom_site_aniso_U_12
Mo1 0.0710(6) 0.0832(6) 0.1069(7) 0.0241(5) -0.0268(5) -0.0329(4)
Fe2 0.0477(7) 0.1057(10) 0.0719(9) 0.0035(7) -0.0037(6) 0.0044(6)
N4 0.047(4) 0.127(7) 0.058(5) 0.009(4) 0.003(3) -0.006(4)
C4 0.044(5) 0.133(9) 0.070(6) 0.046(6) -0.012(4) -0.028(5)
Fe1 0.0713(8) 0.0539(7) 0.0828(9) -0.0080(6) -0.0020(6) 0.0064(5)
N3 0.048(4) 0.064(5) 0.106(6) 0.010(4) -0.001(4) 0.001(3)
C3 0.055(5) 0.105(8) 0.098(8) 0.009(6) 0.003(5) -0.010(5)
N2 0.052(4) 0.076(5) 0.056(4) 0.011(3) 0.002(3) -0.004(3)
C2 0.082(7) 0.066(6) 0.080(6) 0.017(5) 0.009(5) -0.028(5)
N1 0.081(5) 0.041(4) 0.098(6) -0.005(4) -0.031(4) 0.005(3)
C1 0.088(7) 0.057(5) 0.078(7) 0.002(4) -0.042(5) -0.018(5)
N7 0.134(8) 0.094(7) 0.190(10) 0.026(7) -0.067(8) -0.061(6)
C7 0.088(8) 0.090(8) 0.192(13) -0.003(8) -0.057(8) -0.023(6)
N8 0.255(15) 0.064(6) 0.230(13) 0.035(8) -0.094(11) -0.072(8)
C8 0.138(11) 0.135(11) 0.128(10) 0.040(9) -0.051(8) -0.077(9)
N5 0.119(9) 0.219(14) 0.158(10) 0.062(10) -0.018(7) -0.092(9)
C5 0.087(8) 0.130(10) 0.164(12) 0.054(9) -0.042(8) -0.057(7)
N6 0.105(9) 0.155(11) 0.325(18) 0.069(11) -0.038(10) -0.087(8)
C6 0.118(11) 0.204(15) 0.158(12) 0.092(11) -0.042(9) -0.113(11)
N14 0.052(5) 0.212(10) 0.081(6) 0.062(6) -0.005(4) -0.005(5)
C52 0.054(7) 0.40(2) 0.130(11) 0.135(13) -0.010(7) 0.011(10)
N13 0.074(5) 0.084(5) 0.062(4) 0.022(4) -0.005(4) 0.002(4)
C51 0.062(7) 0.37(2) 0.079(8) 0.076(11) -0.022(6) -0.051(10)
N16 0.094(6) 0.127(7) 0.064(5) -0.001(5) 0.009(4) 0.032(5)
C50 0.069(8) 0.284(19) 0.144(12) 0.082(12) -0.044(8) -0.031(9)
C48 0.082(8) 0.243(16) 0.099(9) 0.070(9) -0.038(7) -0.021(8)
N10 0.065(4) 0.041(4) 0.070(4) -0.010(3) 0.013(3) 0.002(3)
C49 0.064(6) 0.142(9) 0.064(6) 0.027(6) -0.020(5) 0.000(5)
N9 0.103(6) 0.059(5) 0.088(6) 0.005(4) 0.020(4) 0.015(4)
C47 0.158(13) 0.254(18) 0.046(7) 0.032(8) -0.019(7) -0.047(12)
N12 0.094(7) 0.133(8) 0.118(7) -0.037(6) 0.043(6) -0.013(6)
C46 0.106(9) 0.106(8) 0.082(8) 0.008(6) -0.025(6) -0.005(6)
C44 0.108(8) 0.076(6) 0.066(6) 0.013(5) -0.007(6) 0.007(5)
C45 0.079(6) 0.074(6) 0.067(6) 0.029(4) -0.025(5) -0.004(4)
C43 0.103(8) 0.055(5) 0.108(8) 0.016(5) 0.035(7) 0.021(5)
C42 0.068(6) 0.097(7) 0.076(6) 0.033(5) 0.010(5) 0.021(5)
C41 0.049(5) 0.103(7) 0.087(7) 0.014(5) -0.005(5) 0.004(4)
C56 0.060(8) 0.43(3) 0.162(13) 0.111(16) -0.013(8) 0.034(12)
C55 0.153(11) 0.274(15) 0.183(12) 0.031(11) -0.132(10) 0.018(10)
C54 0.096(8) 0.148(10) 0.094(8) 0.038(7) 0.022(6) 0.008(7)
C53 0.062(7) 0.219(14) 0.146(11) 0.079(10) 0.052(7) 0.040(8)
C68 0.059(5) 0.183(9) 0.082(6) 0.004(6) -0.001(5) 0.037(6)
C67 0.073(5) 0.199(8) 0.094(6) 0.002(6) 0.013(5) 0.050(6)
C66 0.103(6) 0.213(8) 0.104(6) 0.019(6) 0.024(5) 0.079(6)
C64 0.140(7) 0.216(8) 0.107(6) 0.033(6) 0.026(5) 0.117(6)
C65 0.155(7) 0.206(8) 0.099(6) 0.038(6) 0.019(6) 0.131(6)
C63 0.171(8) 0.221(9) 0.130(7) 0.050(7) 0.057(6) 0.130(7)
C62 0.197(8) 0.223(9) 0.164(8) 0.064(7) 0.070(7) 0.126(7)
C61 0.174(8) 0.201(8) 0.124(7) 0.073(6) 0.054(6) 0.128(7)
N15 0.122(7) 0.129(7) 0.087(6) 0.043(5) 0.018(5) 0.065(6)
C57 0.239(11) 0.154(9) 0.186(9) 0.121(8) 0.097(9) 0.108(8)
C58 0.247(10) 0.178(8) 0.186(8) 0.113(7) 0.098(7) 0.111(7)
C59 0.232(9) 0.198(8) 0.177(7) 0.102(7) 0.078(7) 0.115(7)
C60 0.202(8) 0.210(8) 0.159(7) 0.074(6) 0.078(6) 0.126(7)
C72 0.087(8) 0.217(13) 0.136(10) -0.046(9) -0.001(7) 0.067(8)
C71 0.155(12) 0.266(15) 0.140(10) -0.006(10) 0.036(9) 0.084(11)
C70 0.264(13) 0.202(12) 0.226(12) 0.068(10) 0.054(11) 0.088(11)
C69 0.307(16) 0.184(13) 0.214(13) 0.126(11) 0.123(12) 0.102(12)
C20 0.075(6) 0.059(5) 0.079(6) 0.015(4) 0.018(4) 0.012(4)
C19 0.094(7) 0.055(5) 0.082(7) 0.001(5) 0.008(5) 0.003(4)
C18 0.075(6) 0.099(8) 0.071(6) 0.028(5) 0.003(5) 0.012(5)
C16 0.063(5) 0.065(6) 0.080(6) -0.012(5) -0.003(4) -0.001(4)
C17 0.052(4) 0.078(6) 0.053(5) -0.002(4) 0.000(3) -0.010(4)
C15 0.110(8) 0.130(10) 0.057(6) 0.010(6) 0.028(5) 0.002(7)
C14 0.183(12) 0.088(8) 0.081(8) -0.022(6) 0.041(7) -0.034(7)
C12 0.140(9) 0.074(7) 0.061(6) -0.012(5) 0.033(6) -0.016(6)
C13 0.075(5) 0.051(5) 0.061(5) -0.007(4) 0.019(4) 0.008(4)
C11 0.189(12) 0.088(8) 0.063(7) -0.025(6) 0.034(7) 0.016(7)
C10 0.270(17) 0.053(6) 0.112(10) -0.035(6) 0.081(10) -0.018(8)
C9 0.196(13) 0.056(6) 0.135(10) 0.014(6) 0.077(9) 0.024(7)
C24 0.140(9) 0.066(6) 0.067(6) 0.007(4) 0.038(6) 0.005(5)
C23 0.112(8) 0.111(9) 0.086(7) 0.012(6) 0.008(6) -0.014(6)
C22 0.297(19) 0.063(7) 0.125(10) -0.045(7) 0.062(11) -0.016(9)
C21 0.245(17) 0.057(7) 0.147(11) -0.006(7) 0.040(11) 0.021(8)
C36 0.072(7) 0.153(10) 0.144(10) -0.056(8) 0.009(7) 0.003(7)
C35 0.103(8) 0.165(10) 0.177(10) -0.024(9) 0.046(8) -0.014(8)
C34 0.094(8) 0.185(11) 0.213(11) -0.004(10) 0.002(8) 0.006(8)
C32 0.093(8) 0.164(10) 0.220(11) 0.026(9) 0.023(8) 0.028(7)
C33 0.080(8) 0.141(10) 0.175(11) -0.003(8) -0.003(7) 0.055(7)
C31 0.087(8) 0.180(12) 0.272(13) 0.061(10) 0.002(9) 0.048(8)
C30 0.120(10) 0.164(11) 0.244(13) 0.054(10) 0.020(9) 0.057(9)
C29 0.112(9) 0.137(10) 0.149(10) 0.006(8) -0.009(7) 0.056(8)
N11 0.096(6) 0.092(6) 0.113(7) -0.034(5) -0.016(5) 0.038(5)
C25 0.111(9) 0.104(9) 0.079(7) -0.011(6) -0.009(6) 0.001(7)
C26 0.165(12) 0.134(10) 0.147(10) 0.017(8) -0.011(8) 0.092(9)
C27 0.197(12) 0.170(11) 0.198(11) 0.042(9) -0.004(10) 0.106(9)
C28 0.131(9) 0.153(10) 0.209(11) 0.033(8) 0.014(8) 0.091(8)
C40 0.130(11) 0.236(16) 0.216(15) -0.056(13) 0.047(11) -0.081(11)
C39 0.096(9) 0.203(15) 0.307(18) -0.074(14) 0.042(11) 0.045(9)
C38 0.36(2) 0.245(19) 0.272(18) 0.093(16) -0.028(18) 0.131(18)
C37 0.180(14) 0.172(13) 0.141(11) 0.042(10) 0.006(10) 0.073(11)

loop_
_atom_type_symbol
_atom_type_description
_atom_type_scat_dispersion_real
_atom_type_scat_dispersion_imag
_atom_type_scat_source
C C 0.0030 0.0020 'International Tables Vol C Tables 4.2.6.8 and 6.1.1.4'
H H 0.0000 0.0000 'International Tables Vol C Tables 4.2.6.8 and 6.1.1.4'
Fe Fe 0.3520 0.8020 'International Tables Vol C Tables 4.2.6.8 and 6.1.1.4'
Mo Mo -1.8880 0.6650 'International Tables Vol C Tables 4.2.6.8 and 6.1.1.4'
N N 0.0060 0.0030 'International Tables Vol C Tables 4.2.6.8 and 6.1.1.4'

loop_
_geom_angle_atom_site_label_1
_geom_angle_atom_site_label_2
_geom_angle_atom_site_label_3
_geom_angle
_geom_angle_site_symmetry_1
_geom_angle_site_symmetry_3
C4 Mo1 C3 73.1(4) . 6_554
C4 Mo1 C2 74.7(3) . .
C4 Mo1 C1 118.9(3) . .
C4 Mo1 C8 143.6(4) . .
C4 Mo1 C5 74.7(4) . .
C3 Mo1 C2 110.5(3) 6_554 .
C3 Mo1 C5 144.1(5) 6_554 .
C1 Mo1 C3 73.4(3) . 6_554
C1 Mo1 C2 71.5(3) . .
C1 Mo1 C5 138.0(4) . .
C7 Mo1 C4 140.0(4) . .
C7 Mo1 C3 77.5(4) . 6_554
C7 Mo1 C2 142.3(4) . .
C7 Mo1 C1 76.3(4) . .
C7 Mo1 C8 71.5(4) . .
C7 Mo1 C5 120.5(4) . .
C8 Mo1 C3 143.0(4) . 6_554
C8 Mo1 C2 84.0(4) . .
C8 Mo1 C1 80.0(4) . .
C8 Mo1 C5 71.5(5) . .
C5 Mo1 C2 75.3(3) . .
C6 Mo1 C4 81.8(5) . .
C6 Mo1 C3 84.8(4) . 6_554
C6 Mo1 C2 146.2(4) . .
C6 Mo1 C1 142.1(4) . .
C6 Mo1 C7 68.9(5) . .
C6 Mo1 C8 101.9(5) . .
C6 Mo1 C5 75.2(5) . .
N4 Fe2 N2 88.0(3) 6_554 .
N4 Fe2 N14 96.3(3) 6_554 .
N4 Fe2 N13 97.8(3) 6_554 .
N4 Fe2 N16 91.0(3) 6_554 .
N4 Fe2 N15 171.8(3) 6_554 .
N2 Fe2 N14 171.9(3) . .
N2 Fe2 N13 91.3(3) . .
N2 Fe2 N16 99.7(3) . .
N2 Fe2 N15 90.9(3) . .
N14 Fe2 N15 85.8(4) . .
N13 Fe2 N14 81.4(3) . .
N13 Fe2 N16 166.2(3) . .
N13 Fe2 N15 90.3(3) . .
N16 Fe2 N14 87.1(3) . .
N16 Fe2 N15 81.2(4) . .
C4 N4 Fe2 161.7(7) . 6_554
N4 C4 Mo1 173.7(8) . .
N3 Fe1 N1 90.2(3) . .
N3 Fe1 N10 90.9(3) . .
N3 Fe1 N9 167.8(3) . .
N3 Fe1 N12 94.0(3) . .
N3 Fe1 N11 104.8(3) . .
N1 Fe1 N10 97.9(3) . .
N1 Fe1 N9 95.7(3) . .
N1 Fe1 N12 169.2(4) . .
N1 Fe1 N11 88.9(3) . .
N10 Fe1 N9 77.7(3) . .
N10 Fe1 N12 91.9(4) . .
N10 Fe1 N11 162.8(3) . .
N9 Fe1 N11 85.9(3) . .
N12 Fe1 N9 82.0(3) . .
N12 Fe1 N11 80.4(4) . .
C3 N3 Fe1 166.8(7) . .
N3 C3 Mo1 176.9(9) . 6_554
C2 N2 Fe2 166.4(8) . .
N2 C2 Mo1 173.8(8) . .
C1 N1 Fe1 156.8(7) . .
N1 C1 Mo1 174.0(8) . .
N7 C7 Mo1 173.5(10) . .
N8 C8 Mo1 176.3(12) . .
N5 C5 Mo1 171.6(14) . .
N6 C6 Mo1 172.5(14) . .
C52 N14 Fe2 131.7(8) . .
C49 N14 Fe2 111.7(6) . .
C49 N14 C52 116.4(10) . .
N14 C52 C51 128.4(11) . .
C45 N13 Fe2 111.8(6) . .
C41 N13 Fe2 130.9(6) . .
C41 N13 C45 117.0(8) . .
C52 C51 C56 126.3(12) . .
C50 C51 C52 114.7(11) . .
C50 C51 C56 118.8(10) . .
C68 N16 Fe2 128.9(8) . .
C68 N16 C65 116.6(9) . .
C65 N16 Fe2 112.6(7) . .
C51 C50 C48 121.1(10) . .
C51 C50 C55 124.8(12) . .
C48 C50 C55 113.6(13) . .
C50 C48 C49 116.8(11) . .
C50 C48 C47 132.4(11) . .
C49 C48 C47 110.8(10) . .
C20 N10 Fe1 129.0(6) . .
C20 N10 C17 114.5(7) . .
C17 N10 Fe1 116.4(5) . .
N14 C49 C48 119.9(9) . .
N14 C49 C45 119.6(8) . .
C45 C49 C48 120.5(9) . .
C13 N9 Fe1 113.1(5) . .
C13 N9 C9 118.0(8) . .
C9 N9 Fe1 128.6(7) . .
C46 C47 C48 124.6(10) . .
C36 N12 Fe1 128.6(10) . .
C36 N12 C33 123.2(11) . .
C33 N12 Fe1 107.9(7) . .
C47 C46 C44 123.0(11) . .
C46 C44 C45 115.6(10) . .
C43 C44 C46 126.7(10) . .
C43 C44 C45 117.6(9) . .
N13 C45 C44 120.1(8) . .
C49 C45 N13 114.8(8) . .
C49 C45 C44 125.0(8) . .
C44 C43 C42 121.0(9) . .
C44 C43 C54 116.9(10) . .
C42 C43 C54 122.1(9) . .
C43 C42 C53 124.2(9) . .
C41 C42 C43 116.8(9) . .
C41 C42 C53 118.8(9) . .
C42 C41 N13 127.1(9) . .
N16 C68 C67 125.2(12) . .
C68 C67 C66 115.6(12) . .
C68 C67 C72 119.2(12) . .
C66 C67 C72 125.3(10) . .
C67 C66 C71 119.0(13) . .
C64 C66 C67 120.1(11) . .
C64 C66 C71 120.9(13) . .
C66 C64 C65 120.0(12) . .
C66 C64 C63 122.5(11) . .
C63 C64 C65 117.5(13) . .
N16 C65 C61 114.0(9) . .
C64 C65 N16 122.6(12) . .
C64 C65 C61 123.5(11) . .
C62 C63 C64 118.0(12) . .
C63 C62 C60 128.5(14) . .
N15 C61 C65 119.6(9) . .
N15 C61 C60 122.0(10) . .
C60 C61 C65 118.3(10) . .
C61 N15 Fe2 110.2(7) . .
C61 N15 C57 121.0(9) . .
C57 N15 Fe2 128.7(7) . .
N15 C57 C58 121.7(11) . .
C57 C58 C59 117.2(12) . .
C57 C58 C69 116.9(13) . .
C59 C58 C69 126.0(12) . .
C58 C59 C70 115.2(13) . .
C60 C59 C58 120.4(12) . .
C60 C59 C70 124.4(14) . .
C62 C60 C59 128.6(14) . .
C61 C60 C62 114.2(13) . .
C61 C60 C59 117.3(11) . .
N10 C20 C19 127.1(8) . .
C20 C19 C18 116.3(8) . .
C20 C19 C24 118.0(8) . .
C18 C19 C24 125.7(8) . .
C19 C18 C23 118.6(9) . .
C16 C18 C19 118.7(8) . .
C16 C18 C23 122.7(9) . .
C18 C16 C15 123.5(9) . .
C17 C16 C18 118.3(8) . .
C17 C16 C15 118.2(8) . .
N10 C17 C16 124.9(8) . .
N10 C17 C13 113.4(7) . .
C16 C17 C13 121.7(7) . .
C14 C15 C16 121.8(9) . .
C12 C14 C15 121.2(9) . .
C14 C12 C13 117.4(9) . .
C14 C12 C11 125.3(9) . .
C11 C12 C13 117.3(8) . .
N9 C13 C17 118.4(7) . .
N9 C13 C12 122.0(7) . .
C17 C13 C12 119.6(7) . .
C12 C11 C22 119.9(10) . .
C10 C11 C12 120.0(8) . .
C10 C11 C22 120.0(10) . .
C11 C10 C9 118.9(9) . .
C11 C10 C21 122.5(10) . .
C9 C10 C21 118.4(11) . .
N9 C9 C10 123.6(10) . .
N12 C36 C35 121.7(14) . .
C36 C35 C34 112.6(13) . .
C36 C35 C40 111.8(15) . .
C34 C35 C40 135.0(14) . .
C35 C34 C39 108.5(14) . .
C32 C34 C35 124.6(13) . .
C32 C34 C39 123.1(15) . .
C33 C32 C34 112.8(14) . .
C31 C32 C34 122.0(14) . .
C31 C32 C33 116.8(14) . .
C32 C33 N12 121.1(13) . .
C29 C33 N12 122.1(10) . .
C29 C33 C32 115.7(14) . .
C32 C31 C30 123.3(14) . .
C28 C30 C31 107.2(15) . .
C33 C29 N11 115.6(11) . .
C33 C29 C28 119.6(13) . .
C28 C29 N11 124.8(13) . .
C29 N11 Fe1 111.8(8) . .
C25 N11 Fe1 128.9(7) . .
C25 N11 C29 118.5(10) . .
N11 C25 C26 122.7(12) . .
C25 C26 C37 121.3(11) . .
C27 C26 C25 114.6(14) . .
C27 C26 C37 123.8(13) . .
C26 C27 C38 125.3(19) . .
C28 C27 C26 124.2(13) . .
C28 C27 C38 110.4(16) . .
C30 C28 C29 127.9(16) . .
C30 C28 C27 116.9(14) . .
C29 C28 C27 115.2(12) . .

loop_
_geom_bond_atom_site_label_1
_geom_bond_atom_site_label_2
_geom_bond_distance
_geom_bond_site_symmetry_2
Mo1 C4 2.125(13) .
Mo1 C3 2.190(12) 6_554
Mo1 C2 2.252(11) .
Mo1 C1 2.145(12) .
Mo1 C7 2.121(12) .
Mo1 C8 2.138(16) .
Mo1 C5 2.217(13) .
Mo1 C6 2.054(16) .
Fe2 N4 1.930(9) 6_554
Fe2 N2 1.944(7) .
Fe2 N14 2.016(8) .
Fe2 N13 2.005(7) .
Fe2 N16 2.015(8) .
Fe2 N15 2.054(9) .
N4 C4 1.191(12) .
Fe1 N3 1.994(8) .
Fe1 N1 2.023(9) .
Fe1 N10 2.068(6) .
Fe1 N9 2.108(7) .
Fe1 N12 2.100(9) .
Fe1 N11 2.109(10) .
N3 C3 1.152(11) .
N2 C2 1.106(10) .
N1 C1 1.155(11) .
N7 C7 1.226(13) .
N8 C8 1.156(16) .
N5 C5 1.110(13) .
N6 C6 1.231(19) .
N14 C52 1.338(13) .
N14 C49 1.319(11) .
C52 C51 1.375(14) .
N13 C45 1.388(10) .
N13 C41 1.336(10) .
C51 C50 1.336(16) .
C51 C56 1.500(16) .
N16 C68 1.284(13) .
N16 C65 1.389(13) .
C50 C48 1.449(17) .
C50 C55 1.549(12) .
C48 C49 1.474(12) .
C48 C47 1.524(17) .
N10 C20 1.307(9) .
N10 C17 1.364(9) .
C49 C45 1.385(12) .
N9 C13 1.341(10) .
N9 C9 1.344(11) .
C47 C46 1.318(16) .
N12 C36 1.296(14) .
N12 C33 1.430(15) .
C46 C44 1.392(12) .
C44 C45 1.416(12) .
C44 C43 1.391(13) .
C43 C42 1.397(13) .
C43 C54 1.599(12) .
C42 C41 1.312(11) .
C42 C53 1.555(13) .
C68 C67 1.409(13) .
C67 C66 1.432(16) .
C67 C72 1.487(17) .
C66 C64 1.314(16) .
C66 C71 1.518(16) .
C64 C65 1.373(12) .
C64 C63 1.365(13) .
C65 C61 1.414(15) .
C63 C62 1.323(13) .
C62 C60 1.385(13) .
C61 N15 1.353(11) .
C61 C60 1.385(16) .
N15 C57 1.361(14) .
C57 C58 1.381(16) .
C58 C59 1.441(18) .
C58 C69 1.475(13) .
C59 C60 1.423(18) .
C59 C70 1.570(14) .
C20 C19 1.400(11) .
C19 C18 1.401(12) .
C19 C24 1.534(12) .
C18 C16 1.398(12) .
C18 C23 1.533(12) .
C16 C17 1.375(11) .
C16 C15 1.425(12) .
C17 C13 1.440(11) .
C15 C14 1.415(14) .
C14 C12 1.393(13) .
C12 C13 1.470(11) .
C12 C11 1.417(13) .
C11 C10 1.348(14) .
C11 C22 1.514(13) .
C10 C9 1.439(14) .
C10 C21 1.491(10) .
C36 C35 1.458(16) .
C35 C34 1.49(2) .
C35 C40 1.522(19) .
C34 C32 1.43(2) .
C34 C39 1.675(18) .
C32 C33 1.388(13) .
C32 C31 1.375(14) .
C33 C29 1.352(13) .
C31 C30 1.402(14) .
C30 C28 1.321(11) .
C29 N11 1.393(14) .
C29 C28 1.382(13) .
N11 C25 1.344(13) .
C25 C26 1.445(15) .
C26 C27 1.437(19) .
C26 C37 1.537(14) .
C27 C28 1.39(2) .
C27 C38 1.530(15) .
